data_7700896
loop_
_publ_author_name
'Busch, Jasmin M.'
'Zink, Daniel M.'
'Di Martino-Fumo, Patrick'
'Rehak, Florian R.'
'Boden, Pit'
'Steiger, Sophie'
'Fuhr, Olaf'
'Nieger, Martin'
'Klopper, Wim'
'Gerhards, Markus'
'Br\"ase, Stefan'

_publ_section_title
;
 Highly soluble fluorine containing Cu(i) AlkylPyrPhos TADF complexes.
;
_journal_issue 41
_journal_name_full 'Dalton transactions (Cambridge, England : 2003)'
_journal_page_first 15687
_journal_page_last 15698
_journal_paper_doi 10.1039/c9dt02447f
_journal_volume 48
_journal_year 2019
_chemical_formula_moiety 'C57 H46 Cu2 F6 I2 N P3'
_chemical_formula_sum 'C57 H46 Cu2 F6 I2 N P3'
_chemical_formula_weight 1332.74
_space_group_crystal_system triclinic
_space_group_IT_number 2
_space_group_name_Hall '-P 1'
_space_group_name_H-M_alt 'P -1'
_symmetry_space_group_name_Hall '-P 1'
_symmetry_space_group_name_H-M 'P -1'
_atom_sites_solution_hydrogens geom
_atom_sites_solution_primary direct
_audit_creation_date 2019-03-15
_audit_creation_method
;
Olex2 1.2
(compiled 2018.05.29 svn.r3508 for OlexSys, GUI svn.r5506)
;
_audit_update_record
;
2019-05-28 deposited with the CCDC.    2019-08-21 downloaded from the CCDC.
;
_cell_angle_alpha 103.391(3)
_cell_angle_beta 100.214(4)
_cell_angle_gamma 101.155(4)
_cell_formula_units_Z 4
_cell_length_a 12.6116(7)
_cell_length_b 17.2115(8)
_cell_length_c 27.1045(9)
_cell_measurement_reflns_used 103746
_cell_measurement_temperature 150.15
_cell_measurement_theta_max 61.76
_cell_measurement_theta_min 2.43
_cell_volume 5461.1(5)
_computing_molecular_graphics 'Olex2 (Dolomanov et al., 2009)'
_computing_publication_material 'Olex2 (Dolomanov et al., 2009)'
_computing_structure_refinement 'ShelXL (Sheldrick, 2015)'
_computing_structure_solution 'ShelXS (Sheldrick, 2008)'
_diffrn_ambient_temperature 150.15
_diffrn_detector 'Eiger R 4M'
_diffrn_detector_area_resol_mean 13.33
_diffrn_detector_type DECTRIS
_diffrn_measured_fraction_theta_full 0.969
_diffrn_measured_fraction_theta_max 0.967
_diffrn_measurement_device 'Eulerian 4-circle diffractometer'
_diffrn_measurement_device_type 'STOE STADIVARI'
_diffrn_measurement_method 'rotation method, \w scans'
_diffrn_radiation_collimation '1.2 0.6 mm diameter'
_diffrn_radiation_monochromator 'Graded multilayer mirror'
_diffrn_radiation_polarisn_norm 0
_diffrn_radiation_probe x-ray
_diffrn_radiation_type GaK\a
_diffrn_radiation_wavelength 1.34143
_diffrn_reflns_av_R_equivalents 0.0424
_diffrn_reflns_av_unetI/netI 0.0345
_diffrn_reflns_Laue_measured_fraction_full 0.969
_diffrn_reflns_Laue_measured_fraction_max 0.967
_diffrn_reflns_limit_h_max 7
_diffrn_reflns_limit_h_min -15
_diffrn_reflns_limit_k_max 21
_diffrn_reflns_limit_k_min -20
_diffrn_reflns_limit_l_max 33
_diffrn_reflns_limit_l_min -30
_diffrn_reflns_number 47037
_diffrn_reflns_point_group_measured_fraction_full 0.969
_diffrn_reflns_point_group_measured_fraction_max 0.967
_diffrn_reflns_theta_full 53.597
_diffrn_reflns_theta_max 54.996
_diffrn_reflns_theta_min 2.429
_diffrn_source 'Metaljet D2'
_diffrn_source_current 2.860
_diffrn_source_power 0.200
_diffrn_source_target Ga
_diffrn_source_type 'Metaljet D2'
_diffrn_source_voltage 70
_exptl_absorpt_coefficient_mu 11.015
_exptl_absorpt_correction_T_max 0.2244
_exptl_absorpt_correction_T_min 0.0176
_exptl_absorpt_correction_type multi-scan
_exptl_absorpt_process_details 'STOE X-Red32 and LANA.'
_exptl_crystal_colour 'greenish yellow'
_exptl_crystal_colour_modifier greenish
_exptl_crystal_colour_primary yellow
_exptl_crystal_density_diffrn 1.621
_exptl_crystal_description needle
_exptl_crystal_F_000 2632
_exptl_crystal_size_max 0.28
_exptl_crystal_size_mid 0.09
_exptl_crystal_size_min 0.07
_refine_diff_density_max 1.679
_refine_diff_density_min -1.230
_refine_diff_density_rms 0.118
_refine_ls_extinction_method none
_refine_ls_goodness_of_fit_ref 1.090
_refine_ls_hydrogen_treatment constr
_refine_ls_matrix_type full
_refine_ls_number_parameters 1285
_refine_ls_number_reflns 20129
_refine_ls_number_restraints 0
_refine_ls_restrained_S_all 1.090
_refine_ls_R_factor_all 0.0534
_refine_ls_R_factor_gt 0.0466
_refine_ls_shift/su_max 0.002
_refine_ls_shift/su_mean 0.000
_refine_ls_structure_factor_coef Fsqd
_refine_ls_weighting_details 'w=1/[\s^2^(Fo^2^)+(0.0935P)^2^+2.7243P] where P=(Fo^2^+2Fc^2^)/3'
_refine_ls_weighting_scheme calc
_refine_ls_wR_factor_gt 0.1309
_refine_ls_wR_factor_ref 0.1343
_reflns_Friedel_coverage 0.000
_reflns_number_gt 17952
_reflns_number_total 20129
_reflns_threshold_expression 'I > 2\s(I)'
_cod_data_source_file c9dt02447f2.cif
_cod_data_source_block jmb080_anw012
_cod_depositor_comments 'Adding full bibliography for 7700890--7700898.cif.'
_cod_database_code 7700896
_shelx_shelxl_version_number 2018/3
_shelx_space_group_comment
;
The symmetry employed for this shelxl refinement is uniquely defined
by the following loop, which should always be used as a source of
symmetry information in preference to the above space-group names.
They are only intended as comments.
;
_shelx_estimated_absorpt_t_max 0.513
_shelx_estimated_absorpt_t_min 0.148
_olex2_refinement_description
;
1. Fixed Uiso
 At 1.2 times of:
  All C(H) groups
 At 1.5 times of:
  All C(H,H,H) groups
2.a Aromatic/amide H refined with riding coordinates:
 C2(H2), C4(H4), C5(H5), C11(H11), C12(H12), C13(H13), C14(H14), C15(H15),
 C17(H17), C18(H18), C19(H19), C20(H20), C21(H21), C23(H23), C24(H24), C26(H26),
  C27(H27), C29(H29), C30(H30), C32(H32), C33(H33), C35(H35), C36(H36),
 C38(H38), C39(H39), C41(H41), C42(H42), C44(H44), C45(H45), C47(H47), C48(H48),
  C50(H50), C51(H51), C53(H53), C54(H54), C56(H56), C57(H57), C59(H59),
 C61(H61), C62(H62), C68(H68), C69(H69), C70(H70), C71(H71), C72(H72), C74(H74),
  C75(H75), C76(H76), C77(H77), C78(H78), C80(H80), C81(H81), C83(H83),
 C84(H84), C86(H86), C87(H87), C89(H89), C90(H90), C92(H92), C93(H93), C95(H95),
  C96(H96), C98(H98), C99(H99), C101(H101), C102(H102), C104(H104), C105(H105),
 C107(H107), C108(H108), C110(H110), C111(H111), C113(H113), C114(H114)
2.b Idealised Me refined as rotating group:
 C7(H7A,H7B,H7C), C8(H8A,H8B,H8C), C9(H9A,H9B,H9C), C64(H64A,H64B,H64C),
 C65(H65A,H65B,H65C), C66(H66A,H66B,H66C)
;
_olex2_submission_special_instructions 'No special instructions were received'

loop_
_space_group_symop_operation_xyz
'x, y, z'
'-x, -y, -z'

loop_
_atom_site_label
_atom_site_type_symbol
_atom_site_fract_x
_atom_site_fract_y
_atom_site_fract_z
_atom_site_U_iso_or_equiv
_atom_site_adp_type
_atom_site_occupancy
_atom_site_site_symmetry_order
_atom_site_calc_flag
_atom_site_refinement_flags_posn
I1 I 0.38657(2) 0.78470(2) 0.40385(2) 0.04486(9) Uani 1 1 d .
I2 I 0.05846(2) 0.61666(2) 0.36493(2) 0.03513(8) Uani 1 1 d .
Cu1 Cu 0.18438(5) 0.76632(4) 0.42290(2) 0.03106(13) Uani 1 1 d .
Cu2 Cu 0.20783(5) 0.69722(4) 0.32477(2) 0.03439(14) Uani 1 1 d .
P1 P 0.09965(9) 0.85315(6) 0.39058(4) 0.0322(2) Uani 1 1 d .
P2 P 0.19715(8) 0.75289(6) 0.50443(4) 0.0314(2) Uani 1 1 d .
P3 P 0.25927(9) 0.60645(6) 0.26496(4) 0.0326(2) Uani 1 1 d .
F1 F 0.2706(3) 1.0686(2) 0.66605(13) 0.0792(11) Uani 1 1 d .
F2 F 0.5850(3) 0.6145(3) 0.55171(13) 0.0830(12) Uani 1 1 d .
F3 F -0.1990(3) 0.5532(2) 0.54506(18) 0.0893(12) Uani 1 1 d .
F4 F -0.0626(3) 0.4644(3) 0.05893(13) 0.0862(12) Uani 1 1 d .
F5 F 0.3215(3) 0.30554(18) 0.32559(13) 0.0657(8) Uani 1 1 d .
F6 F 0.6872(3) 0.7461(2) 0.2189(2) 0.0982(14) Uani 1 1 d .
N1 N 0.1305(3) 0.77929(19) 0.29459(12) 0.0313(7) Uani 1 1 d .
C1 C 0.0824(3) 0.8346(2) 0.31939(15) 0.0314(8) Uani 1 1 d .
C2 C 0.0231(4) 0.8795(3) 0.29345(16) 0.0391(9) Uani 1 1 d .
H2 H -0.011382 0.917083 0.312287 0.047 Uiso 1 1 calc R
C3 C 0.0136(4) 0.8701(3) 0.24002(17) 0.0395(9) Uani 1 1 d .
C4 C 0.0619(4) 0.8117(3) 0.21495(16) 0.0373(9) Uani 1 1 d .
H4 H 0.056475 0.801349 0.178495 0.045 Uiso 1 1 calc R
C5 C 0.1179(4) 0.7686(3) 0.24277(16) 0.0366(9) Uani 1 1 d .
H5 H 0.149719 0.728698 0.224319 0.044 Uiso 1 1 calc R
C6 C -0.0478(5) 0.9190(3) 0.2099(2) 0.0526(12) Uani 1 1 d .
C7 C -0.0895(10) 0.9809(6) 0.2437(3) 0.130(4) Uani 1 1 d .
H7A H -0.139719 0.953290 0.261584 0.195 Uiso 1 1 calc GR
H7B H -0.129749 1.009548 0.222356 0.195 Uiso 1 1 calc GR
H7C H -0.026739 1.020813 0.269572 0.195 Uiso 1 1 calc GR
C8 C -0.1491(5) 0.8573(4) 0.1692(2) 0.0641(15) Uani 1 1 d .
H8A H -0.123667 0.814291 0.147237 0.096 Uiso 1 1 calc GR
H8B H -0.186654 0.886578 0.147281 0.096 Uiso 1 1 calc GR
H8C H -0.201076 0.832097 0.187259 0.096 Uiso 1 1 calc GR
C9 C 0.0257(5) 0.9579(4) 0.1788(2) 0.0692(16) Uani 1 1 d .
H9A H 0.091790 0.997129 0.202790 0.104 Uiso 1 1 calc GR
H9B H -0.015713 0.986702 0.158085 0.104 Uiso 1 1 calc GR
H9C H 0.048446 0.914748 0.155519 0.104 Uiso 1 1 calc GR
C10 C -0.0433(3) 0.8386(3) 0.39688(16) 0.0371(9) Uani 1 1 d .
C11 C -0.1261(4) 0.7755(3) 0.3614(2) 0.0501(11) Uani 1 1 d .
H11 H -0.110464 0.744736 0.330801 0.060 Uiso 1 1 calc R
C12 C -0.2325(5) 0.7567(4) 0.3705(3) 0.0697(16) Uani 1 1 d .
H12 H -0.288723 0.712400 0.346597 0.084 Uiso 1 1 calc R
C13 C -0.2556(6) 0.8031(5) 0.4144(3) 0.080(2) Uani 1 1 d .
H13 H -0.328059 0.790917 0.420494 0.096 Uiso 1 1 calc R
C14 C -0.1734(6) 0.8673(5) 0.4496(3) 0.0731(19) Uani 1 1 d .
H14 H -0.190268 0.899989 0.479154 0.088 Uiso 1 1 calc R
C15 C -0.0689(5) 0.8834(4) 0.44190(19) 0.0549(13) Uani 1 1 d .
H15 H -0.012197 0.925569 0.467183 0.066 Uiso 1 1 calc R
C16 C 0.1586(4) 0.9658(3) 0.41135(17) 0.0449(11) Uani 1 1 d .
C17 C 0.0948(6) 1.0225(3) 0.4057(2) 0.0599(14) Uani 1 1 d .
H17 H 0.016302 1.004016 0.393981 0.072 Uiso 1 1 calc R
C18 C 0.1459(7) 1.1058(3) 0.4171(2) 0.076(2) Uani 1 1 d .
H18 H 0.102468 1.144155 0.412727 0.092 Uiso 1 1 calc R
C19 C 0.2603(7) 1.1327(4) 0.4349(2) 0.079(2) Uani 1 1 d .
H19 H 0.295281 1.189544 0.442305 0.095 Uiso 1 1 calc R
C20 C 0.3234(6) 1.0778(4) 0.4418(2) 0.0677(17) Uani 1 1 d .
H20 H 0.401586 1.096831 0.454742 0.081 Uiso 1 1 calc R
C21 C 0.2722(5) 0.9935(3) 0.42981(18) 0.0500(12) Uani 1 1 d .
H21 H 0.315972 0.955434 0.434414 0.060 Uiso 1 1 calc R
C22 C 0.2206(4) 0.8482(3) 0.55605(16) 0.0372(9) Uani 1 1 d .
C23 C 0.2866(4) 0.9188(3) 0.55167(18) 0.0467(11) Uani 1 1 d .
H23 H 0.319483 0.916084 0.522592 0.056 Uiso 1 1 calc R
C24 C 0.3063(5) 0.9943(3) 0.5891(2) 0.0588(14) Uani 1 1 d .
H24 H 0.353459 1.042765 0.586546 0.071 Uiso 1 1 calc R
C25 C 0.2545(5) 0.9953(3) 0.6295(2) 0.0565(13) Uani 1 1 d .
C26 C 0.1886(5) 0.9275(4) 0.6349(2) 0.0606(14) Uani 1 1 d .
H26 H 0.154208 0.931202 0.663501 0.073 Uiso 1 1 calc R
C27 C 0.1716(4) 0.8525(3) 0.59847(19) 0.0508(11) Uani 1 1 d .
H27 H 0.126740 0.804174 0.602390 0.061 Uiso 1 1 calc R
C28 C 0.3133(3) 0.7099(3) 0.52400(15) 0.0342(8) Uani 1 1 d .
C29 C 0.3989(4) 0.7477(3) 0.56804(17) 0.0447(10) Uani 1 1 d .
H29 H 0.394310 0.796397 0.591834 0.054 Uiso 1 1 calc R
C30 C 0.4911(5) 0.7160(4) 0.5781(2) 0.0598(14) Uani 1 1 d .
H30 H 0.549802 0.742587 0.608076 0.072 Uiso 1 1 calc R
C31 C 0.4950(4) 0.6451(4) 0.54339(19) 0.0539(13) Uani 1 1 d .
C32 C 0.4124(4) 0.6052(3) 0.49961(19) 0.0521(12) Uani 1 1 d .
H32 H 0.417110 0.555950 0.476420 0.063 Uiso 1 1 calc R
C33 C 0.3216(4) 0.6386(3) 0.49000(17) 0.0442(10) Uani 1 1 d .
H33 H 0.263912 0.612078 0.459553 0.053 Uiso 1 1 calc R
C34 C 0.0785(4) 0.6870(3) 0.51644(16) 0.0365(9) Uani 1 1 d .
C35 C -0.0275(4) 0.6947(3) 0.49512(19) 0.0448(10) Uani 1 1 d .
H35 H -0.035186 0.730626 0.473617 0.054 Uiso 1 1 calc R
C36 C -0.1215(4) 0.6499(4) 0.5053(2) 0.0581(13) Uani 1 1 d .
H36 H -0.193455 0.655473 0.491503 0.070 Uiso 1 1 calc R
C37 C -0.1075(5) 0.5977(3) 0.5356(2) 0.0594(14) Uani 1 1 d .
C38 C -0.0057(5) 0.5861(3) 0.5560(2) 0.0574(13) Uani 1 1 d .
H38 H 0.000520 0.547843 0.575946 0.069 Uiso 1 1 calc R
C39 C 0.0882(4) 0.6326(3) 0.54621(19) 0.0477(11) Uani 1 1 d .
H39 H 0.159763 0.626550 0.560281 0.057 Uiso 1 1 calc R
C40 C 0.1630(3) 0.5624(2) 0.20069(16) 0.0352(8) Uani 1 1 d .
C41 C 0.0692(4) 0.5007(3) 0.19444(19) 0.0449(10) Uani 1 1 d .
H41 H 0.056604 0.481606 0.223605 0.054 Uiso 1 1 calc R
C42 C -0.0067(4) 0.4659(3) 0.1470(2) 0.0586(14) Uani 1 1 d .
H42 H -0.068926 0.421799 0.142763 0.070 Uiso 1 1 calc R
C43 C 0.0114(4) 0.4979(4) 0.1059(2) 0.0599(14) Uani 1 1 d .
C44 C 0.1012(5) 0.5595(4) 0.1099(2) 0.0582(14) Uani 1 1 d .
H44 H 0.110702 0.579922 0.080910 0.070 Uiso 1 1 calc R
C45 C 0.1790(4) 0.5919(3) 0.15760(18) 0.0447(10) Uani 1 1 d .
H45 H 0.242959 0.634044 0.160967 0.054 Uiso 1 1 calc R
C46 C 0.2774(3) 0.5127(3) 0.28242(17) 0.0361(9) Uani 1 1 d .
C47 C 0.2952(4) 0.5135(3) 0.33475(17) 0.0408(9) Uani 1 1 d .
H47 H 0.297126 0.562005 0.360535 0.049 Uiso 1 1 calc R
C48 C 0.3103(4) 0.4430(3) 0.34937(19) 0.0485(11) Uani 1 1 d .
H48 H 0.322679 0.442845 0.384957 0.058 Uiso 1 1 calc R
C49 C 0.3068(4) 0.3745(3) 0.3114(2) 0.0471(11) Uani 1 1 d .
C50 C 0.2904(4) 0.3709(3) 0.25952(19) 0.0447(10) Uani 1 1 d .
H50 H 0.289727 0.321996 0.234338 0.054 Uiso 1 1 calc R
C51 C 0.2749(4) 0.4404(3) 0.24485(17) 0.0388(9) Uani 1 1 d .
H51 H 0.262416 0.439281 0.209050 0.047 Uiso 1 1 calc R
C52 C 0.3900(3) 0.6477(2) 0.24887(15) 0.0343(8) Uani 1 1 d .
C53 C 0.4383(4) 0.7312(3) 0.2676(2) 0.0479(11) Uani 1 1 d .
H53 H 0.402975 0.766020 0.288044 0.057 Uiso 1 1 calc R
C54 C 0.5382(5) 0.7646(3) 0.2569(2) 0.0612(14) Uani 1 1 d .
H54 H 0.571246 0.822060 0.269377 0.073 Uiso 1 1 calc R
C55 C 0.5872(4) 0.7136(3) 0.2283(2) 0.0573(13) Uani 1 1 d .
C56 C 0.5430(4) 0.6304(3) 0.2085(2) 0.0534(12) Uani 1 1 d .
H56 H 0.579736 0.596215 0.188465 0.064 Uiso 1 1 calc R
C57 C 0.4425(4) 0.5982(3) 0.21897(19) 0.0430(10) Uani 1 1 d .
H57 H 0.409007 0.540932 0.205274 0.052 Uiso 1 1 calc R
I3 I 0.61872(2) 0.21027(2) 0.10512(2) 0.03563(8) Uani 1 1 d .
I4 I 0.41718(2) 0.38635(2) 0.13030(2) 0.03417(8) Uani 1 1 d .
Cu3 Cu 0.41857(5) 0.23433(3) 0.07736(2) 0.02953(13) Uani 1 1 d .
Cu4 Cu 0.53676(5) 0.30556(3) 0.17889(2) 0.03269(14) Uani 1 1 d .
P4 P 0.30989(8) 0.15148(6) 0.11093(4) 0.0291(2) Uani 1 1 d .
P5 P 0.37567(8) 0.24132(6) -0.00533(4) 0.0319(2) Uani 1 1 d .
P6 P 0.69004(8) 0.39160(6) 0.23416(4) 0.0315(2) Uani 1 1 d .
F7 F 0.3542(3) -0.0476(2) -0.18032(12) 0.0750(10) Uani 1 1 d .
F8 F 0.7036(3) 0.47903(18) -0.06253(14) 0.0652(8) Uani 1 1 d .
F9 F -0.0765(3) 0.3019(2) -0.03540(14) 0.0727(9) Uani 1 1 d .
F10 F 0.8577(3) 0.65898(17) 0.14216(11) 0.0588(8) Uani 1 1 d .
F11 F 1.0424(3) 0.2349(3) 0.30927(17) 0.0915(13) Uani 1 1 d .
F12 F 0.6047(3) 0.5708(3) 0.43247(12) 0.0766(10) Uani 1 1 d .
N2 N 0.4468(3) 0.2175(2) 0.20662(13) 0.0346(7) Uani 1 1 d .
C58 C 0.3779(3) 0.1461(2) 0.17572(14) 0.0307(8) Uani 1 1 d .
C59 C 0.3578(3) 0.0756(2) 0.19260(16) 0.0338(8) Uani 1 1 d .
H59 H 0.310274 0.026164 0.169283 0.041 Uiso 1 1 calc R
C60 C 0.4060(3) 0.0760(3) 0.24313(16) 0.0343(8) Uani 1 1 d .
C61 C 0.4697(4) 0.1522(3) 0.27548(16) 0.0409(10) Uani 1 1 d .
H61 H 0.500871 0.157516 0.311037 0.049 Uiso 1 1 calc R
C62 C 0.4879(4) 0.2201(3) 0.25628(16) 0.0391(9) Uani 1 1 d .
H62 H 0.531757 0.271056 0.279368 0.047 Uiso 1 1 calc R
C63 C 0.3893(4) 0.0001(3) 0.26332(18) 0.0432(10) Uani 1 1 d .
C64 C 0.3401(4) -0.0793(3) 0.2184(2) 0.0503(12) Uani 1 1 d .
H64A H 0.264649 -0.079615 0.201419 0.075 Uiso 1 1 calc GR
H64B H 0.337753 -0.127245 0.232339 0.075 Uiso 1 1 calc GR
H64C H 0.386590 -0.081781 0.193005 0.075 Uiso 1 1 calc GR
C65 C 0.5028(5) -0.0065(4) 0.2916(3) 0.0713(18) Uani 1 1 d .
H65A H 0.554629 -0.004041 0.268696 0.107 Uiso 1 1 calc GR
H65B H 0.494210 -0.058855 0.300739 0.107 Uiso 1 1 calc GR
H65C H 0.531904 0.039267 0.323446 0.107 Uiso 1 1 calc GR
C66 C 0.3119(6) 0.0078(4) 0.2999(2) 0.0718(17) Uani 1 1 d .
H66A H 0.344290 0.057469 0.329068 0.108 Uiso 1 1 calc GR
H66B H 0.301022 -0.040698 0.313240 0.108 Uiso 1 1 calc GR
H66C H 0.240069 0.011688 0.281027 0.108 Uiso 1 1 calc GR
C67 C 0.2685(3) 0.0449(2) 0.07165(15) 0.0320(8) Uani 1 1 d .
C68 C 0.3507(4) 0.0024(3) 0.06549(17) 0.0389(9) Uani 1 1 d .
H68 H 0.424193 0.026498 0.086027 0.047 Uiso 1 1 calc R
C69 C 0.3273(4) -0.0747(3) 0.02982(18) 0.0464(11) Uani 1 1 d .
H69 H 0.384219 -0.103134 0.026339 0.056 Uiso 1 1 calc R
C70 C 0.2208(4) -0.1096(3) -0.0005(2) 0.0514(12) Uani 1 1 d .
H70 H 0.204324 -0.162127 -0.025084 0.062 Uiso 1 1 calc R
C71 C 0.1388(4) -0.0685(3) 0.0049(2) 0.0498(11) Uani 1 1 d .
H71 H 0.065881 -0.092651 -0.016253 0.060 Uiso 1 1 calc R
C72 C 0.1610(4) 0.0084(3) 0.04098(18) 0.0443(10) Uani 1 1 d .
H72 H 0.103149 0.035852 0.044707 0.053 Uiso 1 1 calc R
C73 C 0.1810(3) 0.1782(2) 0.12299(16) 0.0337(8) Uani 1 1 d .
C74 C 0.1378(4) 0.2299(3) 0.09667(16) 0.0387(9) Uani 1 1 d .
H74 H 0.174923 0.249606 0.072762 0.046 Uiso 1 1 calc R
C75 C 0.0415(4) 0.2529(3) 0.10474(18) 0.0449(10) Uani 1 1 d .
H75 H 0.013183 0.288229 0.086473 0.054 Uiso 1 1 calc R
C76 C -0.0131(4) 0.2246(3) 0.1394(2) 0.0527(12) Uani 1 1 d .
H76 H -0.079907 0.239270 0.144571 0.063 Uiso 1 1 calc R
C77 C 0.0305(5) 0.1746(4) 0.1665(3) 0.0650(16) Uani 1 1 d .
H77 H -0.005842 0.155988 0.190961 0.078 Uiso 1 1 calc R
C78 C 0.1263(5) 0.1514(3) 0.1583(2) 0.0557(13) Uani 1 1 d .
H78 H 0.154874 0.116751 0.177094 0.067 Uiso 1 1 calc R
C79 C 0.3738(3) 0.1529(3) -0.05886(15) 0.0368(9) Uani 1 1 d .
C80 C 0.4128(4) 0.1628(3) -0.10282(17) 0.0462(11) Uani 1 1 d .
H80 H 0.442810 0.216591 -0.105055 0.055 Uiso 1 1 calc R
C81 C 0.4080(4) 0.0950(3) -0.14304(19) 0.0527(12) Uani 1 1 d .
H81 H 0.436305 0.101670 -0.172410 0.063 Uiso 1 1 calc R
C82 C 0.3620(5) 0.0186(3) -0.13985(19) 0.0536(12) Uani 1 1 d .
C83 C 0.3242(5) 0.0060(3) -0.0972(2) 0.0565(13) Uani 1 1 d .
H83 H 0.293341 -0.048111 -0.095680 0.068 Uiso 1 1 calc R
C84 C 0.3321(4) 0.0742(3) -0.05634(18) 0.0466(11) Uani 1 1 d .
H84 H 0.308402 0.066439 -0.026085 0.056 Uiso 1 1 calc R
C85 C 0.4692(4) 0.3243(3) -0.01934(16) 0.0371(9) Uani 1 1 d .
C86 C 0.5816(4) 0.3343(3) 0.00152(17) 0.0439(10) Uani 1 1 d .
H86 H 0.604164 0.305139 0.025640 0.053 Uiso 1 1 calc R
C87 C 0.6612(4) 0.3873(3) -0.01301(19) 0.0509(12) Uani 1 1 d .
H87 H 0.738284 0.393827 0.000281 0.061 Uiso 1 1 calc R
C88 C 0.6252(4) 0.4293(3) -0.0468(2) 0.0490(11) Uani 1 1 d .
C89 C 0.5165(5) 0.4235(3) -0.0667(2) 0.0563(13) Uani 1 1 d .
H89 H 0.495273 0.455462 -0.089295 0.068 Uiso 1 1 calc R
C90 C 0.4370(4) 0.3693(3) -0.0531(2) 0.0511(12) Uani 1 1 d .
H90 H 0.360294 0.363087 -0.067080 0.061 Uiso 1 1 calc R
C91 C 0.2375(4) 0.2593(3) -0.02056(15) 0.0370(9) Uani 1 1 d .
C92 C 0.2225(4) 0.3391(3) -0.00283(18) 0.0448(10) Uani 1 1 d .
H92 H 0.285803 0.383810 0.013070 0.054 Uiso 1 1 calc R
C93 C 0.1177(5) 0.3540(3) -0.0080(2) 0.0541(12) Uani 1 1 d .
H93 H 0.108701 0.408326 0.003604 0.065 Uiso 1 1 calc R
C94 C 0.0271(4) 0.2886(4) -0.03028(19) 0.0520(12) Uani 1 1 d .
C95 C 0.0368(4) 0.2088(4) -0.04779(18) 0.0527(12) Uani 1 1 d .
H95 H -0.027214 0.164486 -0.063247 0.063 Uiso 1 1 calc R
C96 C 0.1433(4) 0.1954(3) -0.04209(16) 0.0426(10) Uani 1 1 d .
H96 H 0.151446 0.140737 -0.053314 0.051 Uiso 1 1 calc R
C97 C 0.7472(3) 0.4757(2) 0.20809(16) 0.0328(8) Uani 1 1 d .
C98 C 0.7203(3) 0.4629(3) 0.15415(16) 0.0350(8) Uani 1 1 d .
H98 H 0.676393 0.410855 0.132521 0.042 Uiso 1 1 calc R
C99 C 0.7559(3) 0.5242(3) 0.13148(17) 0.0380(9) Uani 1 1 d .
H99 H 0.736192 0.515765 0.094805 0.046 Uiso 1 1 calc R
C100 C 0.8213(4) 0.5981(3) 0.16433(18) 0.0409(10) Uani 1 1 d .
C101 C 0.8511(4) 0.6139(3) 0.21723(18) 0.0431(10) Uani 1 1 d .
H101 H 0.896786 0.665749 0.238224 0.052 Uiso 1 1 calc R
C102 C 0.8129(3) 0.5521(2) 0.23976(17) 0.0369(9) Uani 1 1 d .
H102 H 0.831353 0.561950 0.276568 0.044 Uiso 1 1 calc R
C103 C 0.8035(4) 0.3456(3) 0.25367(15) 0.0365(9) Uani 1 1 d .
C104 C 0.9114(4) 0.3914(3) 0.27806(18) 0.0443(10) Uani 1 1 d .
H104 H 0.929592 0.449062 0.281907 0.053 Uiso 1 1 calc R
C105 C 0.9924(4) 0.3553(3) 0.2967(2) 0.0582(13) Uani 1 1 d .
H105 H 1.065702 0.387091 0.313717 0.070 Uiso 1 1 calc R
C106 C 0.9639(5) 0.2720(4) 0.2901(2) 0.0594(14) Uani 1 1 d .
C107 C 0.8596(5) 0.2233(3) 0.2660(2) 0.0535(12) Uani 1 1 d .
H107 H 0.842829 0.165688 0.262303 0.064 Uiso 1 1 calc R
C108 C 0.7784(4) 0.2608(3) 0.24686(17) 0.0418(10) Uani 1 1 d .
H108 H 0.705769 0.228324 0.229182 0.050 Uiso 1 1 calc R
C109 C 0.6703(3) 0.4468(2) 0.29691(15) 0.0345(8) Uani 1 1 d .
C110 C 0.7160(6) 0.4363(4) 0.34410(19) 0.0629(16) Uani 1 1 d .
H110 H 0.763526 0.399869 0.345364 0.075 Uiso 1 1 calc R
C111 C 0.6937(6) 0.4782(5) 0.3902(2) 0.076(2) Uani 1 1 d .
H111 H 0.725664 0.470685 0.422682 0.091 Uiso 1 1 calc R
C112 C 0.6260(4) 0.5296(3) 0.38763(18) 0.0516(12) Uani 1 1 d .
C113 C 0.5771(4) 0.5414(3) 0.3420(2) 0.0493(11) Uani 1 1 d .
H113 H 0.529419 0.577814 0.341391 0.059 Uiso 1 1 calc R
C114 C 0.5988(4) 0.4986(3) 0.29627(18) 0.0461(11) Uani 1 1 d .
H114 H 0.563966 0.504953 0.263879 0.055 Uiso 1 1 calc R

loop_
_atom_site_aniso_label
_atom_site_aniso_U_11
_atom_site_aniso_U_22
_atom_site_aniso_U_33
_atom_site_aniso_U_23
_atom_site_aniso_U_13
_atom_site_aniso_U_12
I1 0.03586(15) 0.04817(18) 0.04408(16) 0.00655(13) 0.00566(11) 0.00599(12)
I2 0.04003(14) 0.02447(14) 0.03401(14) 0.00458(10) 0.00157(10) 0.00251(10)
Cu1 0.0358(3) 0.0253(3) 0.0295(3) 0.0071(2) 0.0014(2) 0.0077(2)
Cu2 0.0454(3) 0.0261(3) 0.0332(3) 0.0076(2) 0.0082(2) 0.0140(3)
P1 0.0419(5) 0.0231(5) 0.0299(5) 0.0060(4) 0.0041(4) 0.0094(4)
P2 0.0373(5) 0.0242(5) 0.0293(5) 0.0052(4) 0.0011(4) 0.0081(4)
P3 0.0421(5) 0.0229(5) 0.0335(5) 0.0072(4) 0.0075(4) 0.0115(4)
F1 0.114(3) 0.0376(17) 0.065(2) -0.0179(15) -0.0011(19) 0.0258(18)
F2 0.080(2) 0.106(3) 0.063(2) 0.0056(19) -0.0057(17) 0.066(2)
F3 0.071(2) 0.072(2) 0.138(4) 0.043(2) 0.053(2) 0.0045(18)
F4 0.0585(19) 0.116(3) 0.0562(19) -0.017(2) -0.0105(15) 0.027(2)
F5 0.096(2) 0.0401(16) 0.072(2) 0.0305(15) 0.0127(17) 0.0318(16)
F6 0.074(2) 0.053(2) 0.177(4) 0.029(2) 0.071(3) 0.0031(17)
N1 0.0417(18) 0.0203(16) 0.0302(16) 0.0068(13) 0.0048(13) 0.0070(13)
C1 0.038(2) 0.0196(18) 0.034(2) 0.0070(16) 0.0038(16) 0.0055(15)
C2 0.053(2) 0.032(2) 0.037(2) 0.0128(18) 0.0087(18) 0.0208(19)
C3 0.049(2) 0.033(2) 0.038(2) 0.0152(19) 0.0056(18) 0.0107(18)
C4 0.051(2) 0.027(2) 0.031(2) 0.0108(17) 0.0056(17) 0.0052(17)
C5 0.051(2) 0.022(2) 0.037(2) 0.0080(17) 0.0108(18) 0.0094(17)
C6 0.069(3) 0.050(3) 0.049(3) 0.025(2) 0.010(2) 0.028(2)
C7 0.240(11) 0.149(8) 0.047(3) 0.031(4) 0.023(5) 0.160(9)
C8 0.058(3) 0.077(4) 0.062(3) 0.034(3) 0.006(3) 0.020(3)
C9 0.088(4) 0.048(3) 0.069(4) 0.032(3) -0.004(3) 0.010(3)
C10 0.042(2) 0.038(2) 0.040(2) 0.0173(19) 0.0113(17) 0.0196(18)
C11 0.045(3) 0.050(3) 0.062(3) 0.020(2) 0.015(2) 0.017(2)
C12 0.049(3) 0.060(4) 0.105(5) 0.036(4) 0.016(3) 0.010(3)
C13 0.067(4) 0.108(6) 0.112(5) 0.068(5) 0.053(4) 0.053(4)
C14 0.077(4) 0.109(6) 0.064(4) 0.039(4) 0.037(3) 0.057(4)
C15 0.062(3) 0.070(4) 0.041(2) 0.015(2) 0.012(2) 0.036(3)
C16 0.067(3) 0.025(2) 0.034(2) 0.0059(18) 0.004(2) 0.003(2)
C17 0.098(4) 0.030(3) 0.048(3) 0.006(2) 0.003(3) 0.024(3)
C18 0.137(6) 0.028(3) 0.060(3) 0.009(3) 0.014(4) 0.022(3)
C19 0.136(7) 0.029(3) 0.063(4) 0.005(3) 0.030(4) 0.004(3)
C20 0.086(4) 0.042(3) 0.061(3) 0.000(3) 0.027(3) -0.010(3)
C21 0.070(3) 0.035(3) 0.040(2) 0.008(2) 0.017(2) -0.001(2)
C22 0.043(2) 0.029(2) 0.034(2) 0.0047(17) -0.0024(17) 0.0122(17)
C23 0.062(3) 0.030(2) 0.041(2) 0.0080(19) -0.001(2) 0.008(2)
C24 0.081(4) 0.028(2) 0.053(3) 0.005(2) -0.008(3) 0.008(2)
C25 0.071(3) 0.035(3) 0.049(3) -0.007(2) -0.008(2) 0.022(2)
C26 0.074(4) 0.048(3) 0.055(3) -0.002(2) 0.018(3) 0.021(3)
C27 0.063(3) 0.039(3) 0.046(3) 0.001(2) 0.013(2) 0.013(2)
C28 0.042(2) 0.030(2) 0.0303(19) 0.0084(16) 0.0042(16) 0.0122(17)
C29 0.051(3) 0.040(3) 0.038(2) 0.0020(19) -0.0026(19) 0.020(2)
C30 0.057(3) 0.072(4) 0.044(3) 0.005(3) -0.007(2) 0.032(3)
C31 0.061(3) 0.063(3) 0.043(3) 0.012(2) 0.001(2) 0.038(3)
C32 0.068(3) 0.046(3) 0.044(3) 0.003(2) 0.004(2) 0.036(2)
C33 0.054(3) 0.038(2) 0.034(2) 0.0009(19) -0.0043(19) 0.019(2)
C34 0.045(2) 0.028(2) 0.033(2) 0.0043(17) 0.0066(17) 0.0067(17)
C35 0.043(2) 0.040(3) 0.052(3) 0.017(2) 0.007(2) 0.0111(19)
C36 0.044(3) 0.052(3) 0.077(4) 0.017(3) 0.014(2) 0.009(2)
C37 0.059(3) 0.045(3) 0.076(4) 0.017(3) 0.030(3) 0.004(2)
C38 0.076(4) 0.041(3) 0.062(3) 0.023(2) 0.024(3) 0.012(3)
C39 0.054(3) 0.042(3) 0.051(3) 0.019(2) 0.013(2) 0.016(2)
C40 0.040(2) 0.026(2) 0.039(2) 0.0051(17) 0.0069(17) 0.0128(16)
C41 0.043(2) 0.035(2) 0.053(3) 0.005(2) 0.007(2) 0.0131(19)
C42 0.036(2) 0.049(3) 0.073(4) -0.007(3) -0.001(2) 0.011(2)
C43 0.043(3) 0.071(4) 0.051(3) -0.009(3) -0.004(2) 0.023(3)
C44 0.059(3) 0.077(4) 0.041(3) 0.012(3) 0.008(2) 0.030(3)
C45 0.048(2) 0.044(3) 0.042(2) 0.009(2) 0.0098(19) 0.013(2)
C46 0.040(2) 0.027(2) 0.044(2) 0.0122(18) 0.0112(17) 0.0107(16)
C47 0.047(2) 0.032(2) 0.040(2) 0.0073(18) 0.0046(18) 0.0095(18)
C48 0.060(3) 0.051(3) 0.042(2) 0.020(2) 0.011(2) 0.021(2)
C49 0.054(3) 0.031(2) 0.061(3) 0.022(2) 0.008(2) 0.016(2)
C50 0.058(3) 0.030(2) 0.050(3) 0.011(2) 0.013(2) 0.018(2)
C51 0.046(2) 0.029(2) 0.043(2) 0.0107(18) 0.0103(18) 0.0120(17)
C52 0.043(2) 0.027(2) 0.033(2) 0.0090(16) 0.0069(16) 0.0084(16)
C53 0.067(3) 0.024(2) 0.056(3) 0.010(2) 0.023(2) 0.014(2)
C54 0.075(4) 0.023(2) 0.081(4) 0.007(2) 0.024(3) 0.002(2)
C55 0.050(3) 0.036(3) 0.086(4) 0.018(3) 0.026(3) 0.002(2)
C56 0.053(3) 0.038(3) 0.076(3) 0.013(2) 0.028(3) 0.016(2)
C57 0.045(2) 0.024(2) 0.055(3) 0.0022(19) 0.013(2) 0.0050(17)
I3 0.04157(15) 0.02808(14) 0.03489(14) 0.00575(10) 0.00367(10) 0.01140(10)
I4 0.04458(15) 0.01878(13) 0.03532(14) 0.00444(10) 0.00391(10) 0.00739(10)
Cu3 0.0381(3) 0.0195(3) 0.0269(3) 0.0059(2) 0.0020(2) 0.0032(2)
Cu4 0.0396(3) 0.0191(3) 0.0310(3) 0.0056(2) -0.0018(2) -0.0017(2)
P4 0.0361(5) 0.0182(4) 0.0282(5) 0.0052(4) 0.0016(4) 0.0019(4)
P5 0.0396(5) 0.0252(5) 0.0285(5) 0.0082(4) 0.0025(4) 0.0062(4)
P6 0.0377(5) 0.0195(5) 0.0298(5) 0.0048(4) -0.0006(4) -0.0001(4)
F7 0.126(3) 0.0505(19) 0.0508(17) 0.0005(15) 0.0195(18) 0.043(2)
F8 0.079(2) 0.0404(16) 0.090(2) 0.0284(16) 0.0439(18) 0.0101(14)
F9 0.0512(17) 0.091(3) 0.084(2) 0.028(2) 0.0153(16) 0.0321(17)
F10 0.080(2) 0.0337(14) 0.0597(17) 0.0228(13) 0.0154(15) -0.0031(13)
F11 0.079(2) 0.077(3) 0.115(3) 0.024(2) -0.012(2) 0.045(2)
F12 0.092(2) 0.093(3) 0.0475(17) 0.0026(17) 0.0241(16) 0.044(2)
N2 0.0417(18) 0.0242(17) 0.0304(17) 0.0032(14) 0.0029(14) 0.0009(14)
C58 0.038(2) 0.0240(19) 0.0286(18) 0.0065(15) 0.0070(15) 0.0054(15)
C59 0.038(2) 0.0241(19) 0.037(2) 0.0105(16) 0.0040(16) 0.0030(16)
C60 0.037(2) 0.030(2) 0.036(2) 0.0124(17) 0.0059(16) 0.0061(16)
C61 0.051(2) 0.036(2) 0.032(2) 0.0105(18) 0.0035(18) 0.0055(19)
C62 0.049(2) 0.030(2) 0.030(2) 0.0047(17) 0.0022(17) 0.0014(18)
C63 0.052(3) 0.035(2) 0.045(2) 0.021(2) 0.006(2) 0.0091(19)
C64 0.060(3) 0.028(2) 0.062(3) 0.023(2) 0.006(2) 0.004(2)
C65 0.074(4) 0.046(3) 0.083(4) 0.030(3) -0.018(3) 0.010(3)
C66 0.102(5) 0.056(4) 0.065(4) 0.026(3) 0.039(3) 0.007(3)
C67 0.040(2) 0.0193(18) 0.0300(19) 0.0022(15) 0.0019(15) 0.0023(15)
C68 0.043(2) 0.026(2) 0.039(2) 0.0047(17) -0.0007(17) 0.0040(17)
C69 0.063(3) 0.026(2) 0.047(3) 0.0032(19) 0.009(2) 0.015(2)
C70 0.069(3) 0.023(2) 0.049(3) -0.0027(19) 0.007(2) 0.001(2)
C71 0.047(3) 0.034(2) 0.053(3) -0.001(2) -0.002(2) 0.0008(19)
C72 0.043(2) 0.029(2) 0.049(3) -0.0005(19) -0.0007(19) 0.0062(18)
C73 0.039(2) 0.0199(19) 0.036(2) 0.0048(16) 0.0034(16) 0.0011(15)
C74 0.046(2) 0.031(2) 0.036(2) 0.0083(18) 0.0059(17) 0.0068(18)
C75 0.049(2) 0.036(2) 0.049(3) 0.011(2) 0.006(2) 0.014(2)
C76 0.055(3) 0.042(3) 0.067(3) 0.014(2) 0.024(2) 0.018(2)
C77 0.078(4) 0.055(3) 0.093(4) 0.042(3) 0.051(3) 0.034(3)
C78 0.069(3) 0.049(3) 0.075(3) 0.038(3) 0.035(3) 0.030(3)
C79 0.040(2) 0.037(2) 0.030(2) 0.0072(17) 0.0012(16) 0.0108(17)
C80 0.050(3) 0.042(3) 0.036(2) 0.004(2) 0.0054(19) 0.001(2)
C81 0.056(3) 0.060(3) 0.037(2) 0.005(2) 0.013(2) 0.012(2)
C82 0.074(3) 0.046(3) 0.040(2) 0.003(2) 0.006(2) 0.030(3)
C83 0.093(4) 0.032(3) 0.049(3) 0.011(2) 0.017(3) 0.027(3)
C84 0.071(3) 0.038(3) 0.038(2) 0.015(2) 0.012(2) 0.022(2)
C85 0.049(2) 0.028(2) 0.035(2) 0.0093(17) 0.0100(17) 0.0072(17)
C86 0.047(2) 0.040(3) 0.036(2) 0.0108(19) 0.0017(18) -0.0016(19)
C87 0.049(3) 0.049(3) 0.047(3) 0.013(2) 0.008(2) -0.002(2)
C88 0.065(3) 0.029(2) 0.055(3) 0.013(2) 0.028(2) 0.005(2)
C89 0.070(3) 0.050(3) 0.069(3) 0.038(3) 0.030(3) 0.025(3)
C90 0.055(3) 0.050(3) 0.062(3) 0.034(3) 0.019(2) 0.018(2)
C91 0.043(2) 0.038(2) 0.030(2) 0.0121(17) 0.0057(16) 0.0105(18)
C92 0.052(3) 0.039(3) 0.045(2) 0.016(2) 0.005(2) 0.015(2)
C93 0.063(3) 0.048(3) 0.058(3) 0.019(2) 0.012(2) 0.027(2)
C94 0.047(3) 0.068(4) 0.047(3) 0.021(3) 0.011(2) 0.021(2)
C95 0.052(3) 0.064(3) 0.037(2) 0.007(2) 0.006(2) 0.012(2)
C96 0.047(2) 0.044(3) 0.031(2) 0.0037(19) 0.0068(18) 0.009(2)
C97 0.0310(19) 0.0230(19) 0.040(2) 0.0083(16) 0.0023(16) 0.0016(15)
C98 0.036(2) 0.027(2) 0.035(2) 0.0033(17) 0.0020(16) 0.0019(16)
C99 0.040(2) 0.033(2) 0.042(2) 0.0134(18) 0.0088(17) 0.0087(17)
C100 0.052(2) 0.024(2) 0.046(2) 0.0143(18) 0.0116(19) 0.0027(18)
C101 0.045(2) 0.027(2) 0.047(2) 0.0052(19) 0.0046(19) -0.0025(18)
C102 0.041(2) 0.023(2) 0.039(2) 0.0040(17) 0.0030(17) 0.0016(16)
C103 0.045(2) 0.030(2) 0.0291(19) 0.0058(16) 0.0013(16) 0.0059(17)
C104 0.042(2) 0.029(2) 0.051(3) 0.005(2) -0.0029(19) 0.0028(18)
C105 0.046(3) 0.050(3) 0.068(3) 0.011(3) -0.006(2) 0.011(2)
C106 0.065(3) 0.059(3) 0.057(3) 0.016(3) 0.002(2) 0.033(3)
C107 0.067(3) 0.035(3) 0.056(3) 0.012(2) 0.004(2) 0.016(2)
C108 0.047(2) 0.029(2) 0.042(2) 0.0060(18) 0.0011(18) 0.0054(18)
C109 0.039(2) 0.025(2) 0.033(2) 0.0066(16) 0.0036(16) -0.0002(16)
C110 0.100(4) 0.062(4) 0.035(2) 0.012(2) 0.007(3) 0.049(3)
C111 0.112(5) 0.097(5) 0.030(2) 0.015(3) 0.010(3) 0.064(4)
C112 0.061(3) 0.049(3) 0.039(2) -0.002(2) 0.016(2) 0.015(2)
C113 0.038(2) 0.049(3) 0.054(3) 0.004(2) 0.006(2) 0.012(2)
C114 0.041(2) 0.049(3) 0.041(2) 0.004(2) 0.0006(18) 0.014(2)

loop_
_atom_type_symbol
_atom_type_description
_atom_type_scat_dispersion_real
_atom_type_scat_dispersion_imag
_atom_type_scat_source
C C 0.0148 0.0070 'International Tables Vol C Tables 4.2.6.8 and 6.1.1.4'
H H 0.0000 0.0000 'International Tables Vol C Tables 4.2.6.8 and 6.1.1.4'
Cu Cu -2.9183 3.6937 'International Tables Vol C Tables 4.2.6.8 and 6.1.1.4'
F F 0.0600 0.0411 'International Tables Vol C Tables 4.2.6.8 and 6.1.1.4'
I I 0.0968 5.4979 'International Tables Vol C Tables 4.2.6.8 and 6.1.1.4'
N N 0.0253 0.0136 'International Tables Vol C Tables 4.2.6.8 and 6.1.1.4'
P P 0.2596 0.3354 'International Tables Vol C Tables 4.2.6.8 and 6.1.1.4'

loop_
_exptl_crystal_face_index_h
_exptl_crystal_face_index_k
_exptl_crystal_face_index_l
_exptl_crystal_face_perp_dist
0 -1 0 0.0330
0 1 0 0.0340
0 0 -1 0.1310
-1 0 -2 0.0510
1 0 2 0.0350
-1 0 1 0.1360
0 0 1 0.1010
1 0 -1 0.1570

loop_
_geom_angle_atom_site_label_1
_geom_angle_atom_site_label_2
_geom_angle_atom_site_label_3
_geom_angle
Cu1 I1 Cu2 61.200(19)
Cu2 I2 Cu1 61.590(19)
I1 Cu1 I2 108.76(2)
I1 Cu1 Cu2 60.472(19)
I2 Cu1 Cu2 58.498(18)
P1 Cu1 I1 108.83(3)
P1 Cu1 I2 103.10(3)
P1 Cu1 Cu2 88.82(3)
P1 Cu1 P2 125.18(4)
P2 Cu1 I1 108.16(3)
P2 Cu1 I2 101.58(3)
P2 Cu1 Cu2 145.16(4)
I1 Cu2 Cu1 58.327(18)
I2 Cu2 I1 108.16(2)
I2 Cu2 Cu1 59.912(19)
P3 Cu2 I1 110.30(4)
P3 Cu2 I2 109.58(4)
P3 Cu2 Cu1 154.51(4)
N1 Cu2 I1 109.16(9)
N1 Cu2 I2 105.19(9)
N1 Cu2 Cu1 91.29(9)
N1 Cu2 P3 114.19(9)
C1 P1 Cu1 113.40(13)
C1 P1 C16 99.39(19)
C10 P1 Cu1 111.80(14)
C10 P1 C1 101.84(19)
C10 P1 C16 105.7(2)
C16 P1 Cu1 122.28(16)
C22 P2 Cu1 115.92(14)
C28 P2 Cu1 111.25(13)
C28 P2 C22 104.21(19)
C28 P2 C34 104.4(2)
C34 P2 Cu1 117.29(14)
C34 P2 C22 102.3(2)
C40 P3 Cu2 117.11(13)
C46 P3 Cu2 115.15(14)
C46 P3 C40 100.68(19)
C46 P3 C52 104.75(19)
C52 P3 Cu2 114.45(14)
C52 P3 C40 102.82(19)
C1 N1 Cu2 127.7(3)
C1 N1 C5 116.6(3)
C5 N1 Cu2 115.3(3)
N1 C1 P1 118.3(3)
N1 C1 C2 122.1(4)
C2 C1 P1 119.6(3)
C1 C2 C3 120.9(4)
C2 C3 C6 123.3(4)
C4 C3 C2 116.0(4)
C4 C3 C6 120.7(4)
C5 C4 C3 120.0(4)
N1 C5 C4 124.3(4)
C3 C6 C8 107.8(4)
C7 C6 C3 112.8(4)
C7 C6 C8 108.1(6)
C7 C6 C9 111.8(6)
C9 C6 C3 109.9(4)
C9 C6 C8 106.1(4)
C11 C10 P1 120.4(3)
C11 C10 C15 118.6(4)
C15 C10 P1 120.3(4)
C10 C11 C12 120.3(5)
C13 C12 C11 119.6(6)
C12 C13 C14 120.3(6)
C15 C14 C13 120.1(6)
C14 C15 C10 120.9(6)
C17 C16 P1 123.1(4)
C21 C16 P1 117.3(4)
C21 C16 C17 119.4(5)
C18 C17 C16 120.2(6)
C19 C18 C17 119.8(6)
C20 C19 C18 120.4(6)
C19 C20 C21 119.9(6)
C16 C21 C20 120.2(6)
C23 C22 P2 118.2(4)
C23 C22 C27 119.1(4)
C27 C22 P2 122.6(4)
C22 C23 C24 121.5(5)
C25 C24 C23 117.0(5)
F1 C25 C24 118.2(5)
C26 C25 F1 118.6(5)
C26 C25 C24 123.2(5)
C25 C26 C27 119.6(5)
C26 C27 C22 119.6(5)
C29 C28 P2 124.2(3)
C29 C28 C33 118.3(4)
C33 C28 P2 117.3(3)
C28 C29 C30 121.4(4)
C31 C30 C29 118.1(5)
F2 C31 C30 119.0(5)
F2 C31 C32 118.2(4)
C32 C31 C30 122.7(4)
C31 C32 C33 118.2(4)
C28 C33 C32 121.3(4)
C35 C34 P2 117.2(3)
C39 C34 P2 123.5(4)
C39 C34 C35 119.2(4)
C36 C35 C34 120.4(4)
C37 C36 C35 118.2(5)
F3 C37 C36 118.4(5)
F3 C37 C38 118.0(5)
C36 C37 C38 123.6(5)
C37 C38 C39 117.6(5)
C34 C39 C38 121.0(5)
C41 C40 P3 119.5(3)
C41 C40 C45 118.5(4)
C45 C40 P3 121.9(3)
C42 C41 C40 122.0(5)
C41 C42 C43 117.5(5)
F4 C43 C42 118.3(5)
F4 C43 C44 118.6(6)
C44 C43 C42 123.1(5)
C43 C44 C45 118.6(5)
C44 C45 C40 120.3(5)
C47 C46 P3 118.7(3)
C47 C46 C51 119.2(4)
C51 C46 P3 122.1(3)
C46 C47 C48 120.1(4)
C49 C48 C47 118.4(4)
F5 C49 C50 117.7(4)
C48 C49 F5 118.6(4)
C48 C49 C50 123.7(4)
C49 C50 C51 118.1(4)
C50 C51 C46 120.6(4)
C53 C52 P3 118.9(3)
C53 C52 C57 118.7(4)
C57 C52 P3 122.4(3)
C52 C53 C54 120.6(4)
C55 C54 C53 118.5(4)
F6 C55 C56 117.9(5)
C54 C55 F6 118.6(5)
C54 C55 C56 123.6(5)
C55 C56 C57 117.2(5)
C52 C57 C56 121.4(4)
Cu3 I3 Cu4 61.174(18)
Cu4 I4 Cu3 62.440(18)
I3 Cu3 I4 108.81(2)
I3 Cu3 Cu4 61.545(19)
I4 Cu3 Cu4 57.787(18)
P4 Cu3 I3 104.53(3)
P4 Cu3 I4 103.84(3)
P4 Cu3 Cu4 85.10(3)
P4 Cu3 P5 123.89(4)
P5 Cu3 I3 113.46(4)
P5 Cu3 I4 101.18(3)
P5 Cu3 Cu4 149.28(4)
I4 Cu4 I3 106.93(2)
I4 Cu4 Cu3 59.772(18)
Cu3 Cu4 I3 57.281(18)
P6 Cu4 I3 103.50(4)
P6 Cu4 I4 110.88(3)
P6 Cu4 Cu3 148.01(4)
N2 Cu4 I3 102.10(10)
N2 Cu4 I4 114.84(10)
N2 Cu4 Cu3 93.33(9)
N2 Cu4 P6 116.97(10)
C58 P4 Cu3 113.57(13)
C67 P4 Cu3 113.03(13)
C67 P4 C58 103.91(18)
C67 P4 C73 105.65(18)
C73 P4 Cu3 117.43(13)
C73 P4 C58 101.78(18)
C79 P5 Cu3 119.36(14)
C85 P5 Cu3 114.35(14)
C85 P5 C79 101.2(2)
C91 P5 Cu3 110.27(13)
C91 P5 C79 104.42(19)
C91 P5 C85 105.9(2)
C97 P6 Cu4 111.75(13)
C103 P6 Cu4 116.25(14)
C103 P6 C97 106.95(19)
C103 P6 C109 102.52(19)
C109 P6 Cu4 115.41(14)
C109 P6 C97 102.62(19)
C58 N2 Cu4 123.9(3)
C62 N2 Cu4 115.1(3)
C62 N2 C58 117.2(3)
N2 C58 P4 114.6(3)
N2 C58 C59 122.0(4)
C59 C58 P4 123.4(3)
C58 C59 C60 121.3(4)
C59 C60 C61 115.4(4)
C59 C60 C63 123.5(4)
C61 C60 C63 121.0(4)
C62 C61 C60 120.6(4)
N2 C62 C61 123.2(4)
C60 C63 C64 111.5(4)
C60 C63 C65 108.9(4)
C65 C63 C64 107.2(4)
C66 C63 C60 108.9(4)
C66 C63 C64 109.4(4)
C66 C63 C65 110.9(5)
C68 C67 P4 118.4(3)
C68 C67 C72 118.5(4)
C72 C67 P4 122.4(3)
C67 C68 C69 121.3(4)
C70 C69 C68 119.6(4)
C71 C70 C69 119.9(4)
C70 C71 C72 121.0(4)
C71 C72 C67 119.8(4)
C74 C73 P4 118.6(3)
C78 C73 P4 123.1(3)
C78 C73 C74 118.3(4)
C75 C74 C73 121.1(4)
C76 C75 C74 119.9(4)
C75 C76 C77 119.4(5)
C78 C77 C76 120.7(5)
C77 C78 C73 120.6(5)
C80 C79 P5 121.9(3)
C84 C79 P5 119.6(3)
C84 C79 C80 118.5(4)
C81 C80 C79 120.6(5)
C82 C81 C80 118.9(5)
F7 C82 C83 119.0(5)
C81 C82 F7 118.6(5)
C81 C82 C83 122.4(5)
C82 C83 C84 118.3(5)
C79 C84 C83 121.2(4)
C86 C85 P5 115.1(3)
C90 C85 P5 124.9(4)
C90 C85 C86 119.6(4)
C85 C86 C87 120.0(4)
C88 C87 C86 118.1(5)
C87 C88 F8 118.0(5)
C89 C88 F8 118.0(5)
C89 C88 C87 123.9(4)
C88 C89 C90 117.9(5)
C85 C90 C89 120.4(5)
C92 C91 P5 119.5(3)
C96 C91 P5 122.2(3)
C96 C91 C92 117.6(4)
C93 C92 C91 121.6(5)
C94 C93 C92 118.4(5)
F9 C94 C93 119.3(5)
F9 C94 C95 118.2(5)
C93 C94 C95 122.5(5)
C94 C95 C96 118.0(5)
C91 C96 C95 121.9(5)
C98 C97 P6 117.8(3)
C98 C97 C102 119.0(4)
C102 C97 P6 123.1(3)
C99 C98 C97 121.5(4)
C100 C99 C98 117.2(4)
F10 C100 C99 117.6(4)
C101 C100 F10 118.6(4)
C101 C100 C99 123.9(4)
C100 C101 C102 118.5(4)
C101 C102 C97 119.9(4)
C104 C103 P6 123.3(3)
C104 C103 C108 118.8(4)
C108 C103 P6 117.8(3)
C105 C104 C103 121.5(4)
C106 C105 C104 117.9(5)
F11 C106 C105 119.0(5)
F11 C106 C107 117.6(5)
C105 C106 C107 123.4(5)
C106 C107 C108 118.0(5)
C103 C108 C107 120.3(4)
C110 C109 P6 124.3(4)
C110 C109 C114 118.0(4)
C114 C109 P6 117.6(3)
C109 C110 C111 121.1(5)
C112 C111 C110 118.6(5)
F12 C112 C113 118.5(5)
C111 C112 F12 118.7(5)
C111 C112 C113 122.8(5)
C112 C113 C114 118.1(5)
C109 C114 C113 121.4(4)

loop_
_geom_bond_atom_site_label_1
_geom_bond_atom_site_label_2
_geom_bond_distance
I1 Cu1 2.6644(7)
I1 Cu2 2.7241(7)
I2 Cu1 2.6989(6)
I2 Cu2 2.6594(7)
Cu1 Cu2 2.7435(8)
Cu1 P1 2.2439(11)
Cu1 P2 2.2557(11)
Cu2 P3 2.2542(12)
Cu2 N1 2.098(3)
P1 C1 1.847(4)
P1 C10 1.815(4)
P1 C16 1.848(5)
P2 C22 1.827(4)
P2 C28 1.817(4)
P2 C34 1.822(4)
P3 C40 1.835(4)
P3 C46 1.827(4)
P3 C52 1.833(4)
F1 C25 1.366(6)
F2 C31 1.347(5)
F3 C37 1.356(6)
F4 C43 1.362(6)
F5 C49 1.364(5)
F6 C55 1.369(6)
N1 C1 1.340(5)
N1 C5 1.350(5)
C1 C2 1.393(5)
C2 C3 1.400(6)
C3 C4 1.382(6)
C3 C6 1.524(6)
C4 C5 1.374(6)
C6 C7 1.479(8)
C6 C8 1.553(8)
C6 C9 1.521(8)
C10 C11 1.384(7)
C10 C15 1.411(6)
C11 C12 1.397(8)
C12 C13 1.382(10)
C13 C14 1.387(11)
C14 C15 1.356(8)
C16 C17 1.397(7)
C16 C21 1.378(7)
C17 C18 1.391(8)
C18 C19 1.386(11)
C19 C20 1.371(10)
C20 C21 1.405(7)
C22 C23 1.376(6)
C22 C27 1.392(7)
C23 C24 1.398(7)
C24 C25 1.370(8)
C25 C26 1.350(8)
C26 C27 1.383(7)
C28 C29 1.387(6)
C28 C33 1.388(6)
C29 C30 1.388(7)
C30 C31 1.372(8)
C31 C32 1.368(7)
C32 C33 1.389(6)
C34 C35 1.403(6)
C34 C39 1.379(6)
C35 C36 1.391(7)
C36 C37 1.365(8)
C37 C38 1.376(8)
C38 C39 1.399(7)
C40 C41 1.385(6)
C40 C45 1.407(6)
C41 C42 1.383(7)
C42 C43 1.386(9)
C43 C44 1.363(9)
C44 C45 1.395(7)
C46 C47 1.393(6)
C46 C51 1.405(6)
C47 C48 1.397(6)
C48 C49 1.360(7)
C49 C50 1.371(7)
C50 C51 1.383(6)
C52 C53 1.381(6)
C52 C57 1.382(6)
C53 C54 1.389(7)
C54 C55 1.347(8)
C55 C56 1.371(7)
C56 C57 1.387(7)
I3 Cu3 2.6427(6)
I3 Cu4 2.7617(7)
I4 Cu3 2.6821(6)
I4 Cu4 2.6263(6)
Cu3 Cu4 2.7519(8)
Cu3 P4 2.2420(11)
Cu3 P5 2.2474(11)
Cu4 P6 2.2387(11)
Cu4 N2 2.078(3)
P4 C58 1.844(4)
P4 C67 1.816(4)
P4 C73 1.835(4)
P5 C79 1.837(4)
P5 C85 1.826(4)
P5 C91 1.821(4)
P6 C97 1.834(4)
P6 C103 1.822(4)
P6 C109 1.831(4)
F7 C82 1.360(6)
F8 C88 1.372(5)
F9 C94 1.359(6)
F10 C100 1.368(5)
F11 C106 1.368(6)
F12 C112 1.357(5)
N2 C58 1.348(5)
N2 C62 1.341(5)
C58 C59 1.388(5)
C59 C60 1.395(6)
C60 C61 1.395(6)
C60 C63 1.522(6)
C61 C62 1.381(6)
C63 C64 1.538(7)
C63 C65 1.537(7)
C63 C66 1.512(7)
C67 C68 1.391(6)
C67 C72 1.398(6)
C68 C69 1.391(6)
C69 C70 1.382(7)
C70 C71 1.372(7)
C71 C72 1.395(6)
C73 C74 1.393(6)
C73 C78 1.387(6)
C74 C75 1.385(6)
C75 C76 1.380(7)
C76 C77 1.384(8)
C77 C78 1.381(7)
C79 C80 1.400(6)
C79 C84 1.376(6)
C80 C81 1.384(7)
C81 C82 1.359(8)
C82 C83 1.372(7)
C83 C84 1.389(7)
C85 C86 1.391(6)
C85 C90 1.385(6)
C86 C87 1.395(6)
C87 C88 1.361(7)
C88 C89 1.357(8)
C89 C90 1.394(7)
C91 C92 1.408(6)
C91 C96 1.383(6)
C92 C93 1.383(7)
C93 C94 1.371(8)
C94 C95 1.381(8)
C95 C96 1.396(7)
C97 C98 1.396(6)
C97 C102 1.399(5)
C98 C99 1.381(6)
C99 C100 1.379(6)
C100 C101 1.364(6)
C101 C102 1.393(6)
C103 C104 1.391(6)
C103 C108 1.393(6)
C104 C105 1.377(7)
C105 C106 1.369(8)
C106 C107 1.370(8)
C107 C108 1.399(7)
C109 C110 1.373(6)
C109 C114 1.385(6)
C110 C111 1.394(7)
C111 C112 1.348(8)
C112 C113 1.358(7)
C113 C114 1.389(7)
